data_7233912
loop_
_publ_author_name
'Li, Zhonghua'
'Jia, Lina'
'Shi, Peng'
'Jiang, Shuang'
'Gong, Junbo'
'Wu, Songgu'

_publ_section_title
;
 Versatile solid forms of boscalid: insight into the crystal structures
 and phase transformations
;
_journal_name_full CrystEngComm
_journal_paper_doi 10.1039/C9CE00306A
_journal_year 2019
_chemical_formula_moiety 'C18 H12 Cl2 N2 O, H2 O'
_chemical_formula_sum 'C18 H14 Cl2 N2 O2'
_chemical_formula_weight 361.21
_space_group_crystal_system triclinic
_space_group_IT_number 2
_space_group_name_Hall '-P 1'
_space_group_name_H-M_alt 'P -1'
_symmetry_space_group_name_Hall '-P 1'
_symmetry_space_group_name_H-M 'P -1'
_atom_sites_solution_hydrogens geom
_atom_sites_solution_primary direct
_atom_sites_solution_secondary difmap
_audit_creation_date 2017-07-12
_audit_creation_method
;
Olex2 1.2
(compiled 2017.03.28 svn.r3405 for OlexSys, GUI svn.r5337)
;
_audit_update_record
;
2019-03-03 deposited with the CCDC.    2019-09-16 downloaded from the CCDC.
;
_cell_angle_alpha 104.22(3)
_cell_angle_beta 98.12(3)
_cell_angle_gamma 93.71(3)
_cell_formula_units_Z 2
_cell_length_a 6.9355(14)
_cell_length_b 9.4200(19)
_cell_length_c 13.620(3)
_cell_measurement_reflns_used 3453
_cell_measurement_temperature 293(2)
_cell_measurement_theta_max 27.95
_cell_measurement_theta_min 3.04
_cell_volume 849.3(3)
_computing_molecular_graphics 'Olex2 (Dolomanov et al., 2009)'
_computing_publication_material 'Olex2 (Dolomanov et al., 2009)'
_computing_structure_refinement 'ShelXL (Sheldrick, 2015)'
_computing_structure_solution 'SHELXS-97 (Sheldrick, 1990)'
_diffrn_ambient_temperature 293(2)
_diffrn_measured_fraction_theta_full 0.979
_diffrn_measured_fraction_theta_max 0.979
_diffrn_measurement_device_type 'RIGAKU R-AXIS RAPID IP'
_diffrn_radiation_monochromator graphite
_diffrn_radiation_type MoK\a
_diffrn_radiation_wavelength 0.71073
_diffrn_reflns_av_R_equivalents 0.0702
_diffrn_reflns_av_unetI/netI 0.2560
_diffrn_reflns_limit_h_max 8
_diffrn_reflns_limit_h_min -8
_diffrn_reflns_limit_k_max 11
_diffrn_reflns_limit_k_min -11
_diffrn_reflns_limit_l_max 16
_diffrn_reflns_limit_l_min -16
_diffrn_reflns_number 6944
_diffrn_reflns_theta_full 25.49
_diffrn_reflns_theta_max 25.49
_diffrn_reflns_theta_min 3.05
_diffrn_source 'fine-focus sealed tube'
_exptl_absorpt_coefficient_mu 0.395
_exptl_absorpt_correction_T_max 0.9432
_exptl_absorpt_correction_T_min 0.9078
_exptl_absorpt_correction_type multi-scan
_exptl_absorpt_process_details 'SADABS; Bruker, 2000'
_exptl_crystal_colour colorless
_exptl_crystal_density_diffrn 1.412
_exptl_crystal_density_method 'not measured'
_exptl_crystal_description needle
_exptl_crystal_F_000 372
_exptl_crystal_size_max 0.25
_exptl_crystal_size_mid 0.2
_exptl_crystal_size_min 0.15
_refine_diff_density_max 0.417
_refine_diff_density_min -0.404
_refine_diff_density_rms 0.092
_refine_ls_extinction_coef 0.11(2)
_refine_ls_extinction_expression Fc^*^=kFc[1+0.001xFc^2^\l^3^/sin(2\q)]^-1/4^
_refine_ls_extinction_method SHELXL
_refine_ls_goodness_of_fit_ref 1.085
_refine_ls_hydrogen_treatment mixed
_refine_ls_matrix_type full
_refine_ls_number_parameters 226
_refine_ls_number_reflns 3109
_refine_ls_number_restraints 2
_refine_ls_restrained_S_all 1.084
_refine_ls_R_factor_all 0.1433
_refine_ls_R_factor_gt 0.0949
_refine_ls_shift/su_max 0.007
_refine_ls_shift/su_mean 0.000
_refine_ls_structure_factor_coef Fsqd
_refine_ls_weighting_details 'calc w=1/[\s^2^(Fo^2^)+(0.1576P)^2^+0.3010P] where P=(Fo^2^+2Fc^2^)/3'
_refine_ls_weighting_scheme calc
_refine_ls_wR_factor_gt 0.2673
_refine_ls_wR_factor_ref 0.2957
_reflns_number_gt 1856
_reflns_number_total 3109
_reflns_threshold_expression >2sigma(I)
_cod_data_source_file c9ce00306a2.cif
_cod_data_source_block b_CCDC1
_cod_database_code 7233912
_olex2_refinement_description
;
1. Fixed Uiso
 At 1.2 times of:
  All C(H) groups, All N(H) groups
2. Restrained distances
3.a Aromatic/amide H refined with riding coordinates:
 N1(H19), C1(H1), C2(H2), C4(H4), C5(H5), C8(H8), C9(H9), C10(H10), C11(H11),
 C18(H18), C17(H17), C16(H16)
;
_olex2_submission_special_instructions 'No special instructions were received'

loop_
_space_group_symop_id
_space_group_symop_operation_xyz
1 'x, y, z'
2 '-x, -y, -z'

loop_
_atom_site_label
_atom_site_type_symbol
_atom_site_fract_x
_atom_site_fract_y
_atom_site_fract_z
_atom_site_U_iso_or_equiv
_atom_site_adp_type
_atom_site_occupancy
_atom_site_symmetry_multiplicity
_atom_site_calc_flag
_atom_site_refinement_flags
Cl2 Cl 0.3263(3) 0.50707(18) 0.65776(12) 0.0810(7) Uani 1 1 d .
Cl1 Cl -0.3695(3) 0.6212(2) 0.91024(13) 0.0870(7) Uani 1 1 d .
N1 N 0.1877(6) 0.1466(5) 0.6547(3) 0.0474(11) Uani 1 1 d .
H19 H 0.0753 0.1760 0.6392 0.057 Uiso 1 1 calc R
N2 N 0.2227(8) 0.4640(6) 0.4606(4) 0.0664(14) Uani 1 1 d .
O1 O 0.4947(6) 0.1391(5) 0.6180(4) 0.0722(13) Uani 1 1 d .
OW1 O -0.1642(7) 0.2351(6) 0.5628(4) 0.0773(14) Uani 1 1 d D
C1 C 0.0734(8) 0.3865(6) 0.8463(4) 0.0526(13) Uani 1 1 d .
H1 H 0.2024 0.4049 0.8374 0.063 Uiso 1 1 calc R
C2 C -0.0361(10) 0.5019(6) 0.8688(4) 0.0598(15) Uani 1 1 d .
H2 H 0.0189 0.5975 0.8764 0.072 Uiso 1 1 calc R
C3 C -0.2296(10) 0.4763(7) 0.8804(4) 0.0607(15) Uani 1 1 d .
C4 C -0.3084(9) 0.3323(8) 0.8701(5) 0.0705(17) Uani 1 1 d .
H4 H -0.4371 0.3141 0.8794 0.085 Uiso 1 1 calc R
C5 C -0.1982(9) 0.2192(7) 0.8467(5) 0.0618(15) Uani 1 1 d .
H5 H -0.2540 0.1233 0.8373 0.074 Uiso 1 1 calc R
C6 C -0.0010(8) 0.2438(6) 0.8362(4) 0.0484(13) Uani 1 1 d .
C7 C 0.1202(8) 0.1193(6) 0.8203(4) 0.0491(13) Uani 1 1 d .
C8 C 0.1496(9) 0.0426(6) 0.8971(4) 0.0601(15) Uani 1 1 d .
H8 H 0.0904 0.0713 0.9550 0.072 Uiso 1 1 calc R
C9 C 0.2622(11) -0.0725(7) 0.8893(5) 0.0689(17) Uani 1 1 d .
H9 H 0.2782 -0.1213 0.9411 0.083 Uiso 1 1 calc R
C10 C 0.3511(10) -0.1151(6) 0.8046(5) 0.0674(17) Uani 1 1 d .
H10 H 0.4308 -0.1914 0.7997 0.081 Uiso 1 1 calc R
C11 C 0.3225(8) -0.0445(6) 0.7260(4) 0.0556(14) Uani 1 1 d .
H11 H 0.3777 -0.0773 0.6671 0.067 Uiso 1 1 calc R
C12 C 0.2137(7) 0.0732(5) 0.7346(4) 0.0462(12) Uani 1 1 d .
C13 C 0.3314(7) 0.1720(6) 0.6024(4) 0.0459(12) Uani 1 1 d .
C14 C 0.2692(7) 0.2468(6) 0.5177(4) 0.0428(12) Uani 1 1 d .
C18 C 0.2278(9) 0.1611(7) 0.4167(4) 0.0581(14) Uani 1 1 d .
H18 H 0.2326 0.0598 0.4017 0.070 Uiso 1 1 calc R
C17 C 0.1791(11) 0.2308(8) 0.3387(4) 0.0736(19) Uani 1 1 d .
H17 H 0.1458 0.1766 0.2707 0.088 Uiso 1 1 calc R
C16 C 0.1812(10) 0.3786(8) 0.3642(5) 0.0694(18) Uani 1 1 d .
H16 H 0.1520 0.4244 0.3115 0.083 Uiso 1 1 calc R
C15 C 0.2666(8) 0.3953(6) 0.5331(4) 0.0537(14) Uani 1 1 d .
HW1A H -0.273(9) 0.209(7) 0.584(5) 0.074(19) Uiso 1 1 d D
HW1B H -0.153(18) 0.342(10) 0.550(9) 0.18(4) Uiso 1 1 d D

loop_
_atom_site_aniso_label
_atom_site_aniso_U_11
_atom_site_aniso_U_22
_atom_site_aniso_U_33
_atom_site_aniso_U_23
_atom_site_aniso_U_13
_atom_site_aniso_U_12
Cl2 0.1180(15) 0.0611(10) 0.0599(10) 0.0062(7) 0.0213(9) 0.0014(9)
Cl1 0.0967(14) 0.0953(13) 0.0686(11) 0.0125(9) 0.0070(9) 0.0557(11)
N1 0.046(2) 0.055(2) 0.053(2) 0.026(2) 0.0193(19) 0.020(2)
N2 0.076(3) 0.068(3) 0.072(3) 0.040(3) 0.025(3) 0.017(3)
O1 0.047(2) 0.098(3) 0.094(3) 0.056(3) 0.022(2) 0.020(2)
OW1 0.050(2) 0.087(3) 0.119(4) 0.061(3) 0.027(2) 0.023(2)
C1 0.057(3) 0.058(3) 0.047(3) 0.022(2) 0.011(2) 0.009(3)
C2 0.080(4) 0.054(3) 0.047(3) 0.017(2) 0.004(3) 0.016(3)
C3 0.072(4) 0.074(4) 0.038(3) 0.013(2) 0.010(2) 0.027(3)
C4 0.053(3) 0.089(5) 0.068(4) 0.011(3) 0.017(3) 0.014(3)
C5 0.062(4) 0.061(3) 0.063(3) 0.012(3) 0.021(3) 0.007(3)
C6 0.055(3) 0.053(3) 0.039(3) 0.017(2) 0.004(2) 0.007(3)
C7 0.051(3) 0.053(3) 0.046(3) 0.018(2) 0.008(2) 0.004(3)
C8 0.079(4) 0.062(3) 0.048(3) 0.025(3) 0.016(3) 0.012(3)
C9 0.096(5) 0.057(3) 0.061(4) 0.031(3) 0.008(3) 0.014(3)
C10 0.084(4) 0.054(3) 0.071(4) 0.030(3) 0.004(3) 0.020(3)
C11 0.058(3) 0.053(3) 0.061(3) 0.020(3) 0.014(3) 0.018(3)
C12 0.044(3) 0.051(3) 0.047(3) 0.020(2) 0.006(2) 0.007(2)
C13 0.042(3) 0.052(3) 0.047(3) 0.015(2) 0.011(2) 0.011(2)
C14 0.037(3) 0.054(3) 0.042(3) 0.017(2) 0.0110(19) 0.008(2)
C18 0.064(4) 0.057(3) 0.056(3) 0.018(3) 0.012(3) 0.012(3)
C17 0.100(5) 0.080(4) 0.039(3) 0.017(3) 0.004(3) 0.006(4)
C16 0.074(4) 0.084(5) 0.060(4) 0.039(3) 0.008(3) 0.007(4)
C15 0.054(3) 0.057(3) 0.055(3) 0.021(3) 0.016(2) 0.005(3)

loop_
_atom_type_symbol
_atom_type_description
_atom_type_scat_dispersion_real
_atom_type_scat_dispersion_imag
_atom_type_scat_source
C C 0.0033 0.0016 'International Tables Vol C Tables 4.2.6.8 and 6.1.1.4'
H H 0.0000 0.0000 'International Tables Vol C Tables 4.2.6.8 and 6.1.1.4'
N N 0.0061 0.0033 'International Tables Vol C Tables 4.2.6.8 and 6.1.1.4'
O O 0.0106 0.0060 'International Tables Vol C Tables 4.2.6.8 and 6.1.1.4'
Cl Cl 0.1484 0.1585 'International Tables Vol C Tables 4.2.6.8 and 6.1.1.4'

loop_
_geom_angle_atom_site_label_1
_geom_angle_atom_site_label_2
_geom_angle_atom_site_label_3
_geom_angle
C12 N1 H19 118.6
C13 N1 H19 118.6
C13 N1 C12 122.9(4)
C15 N2 C16 116.1(5)
HW1A OW1 HW1B 116(8)
C2 C1 H1 119.0
C2 C1 C6 122.0(6)
C6 C1 H1 119.0
C1 C2 H2 120.1
C1 C2 C3 119.8(5)
C3 C2 H2 120.1
C2 C3 Cl1 120.4(5)
C2 C3 C4 119.2(6)
C4 C3 Cl1 120.4(5)
C3 C4 H4 119.9
C5 C4 C3 120.2(6)
C5 C4 H4 119.9
C4 C5 H5 119.4
C4 C5 C6 121.2(6)
C6 C5 H5 119.4
C1 C6 C5 117.6(5)
C1 C6 C7 122.6(5)
C5 C6 C7 119.7(5)
C8 C7 C6 118.4(5)
C12 C7 C6 124.6(4)
C12 C7 C8 116.9(5)
C7 C8 H8 118.9
C9 C8 C7 122.3(6)
C9 C8 H8 118.9
C8 C9 H9 120.3
C8 C9 C10 119.4(5)
C10 C9 H9 120.3
C9 C10 H10 119.9
C9 C10 C11 120.2(6)
C11 C10 H10 119.9
C10 C11 H11 119.7
C12 C11 C10 120.5(6)
C12 C11 H11 119.7
C7 C12 N1 119.1(5)
C11 C12 N1 120.3(5)
C11 C12 C7 120.6(5)
N1 C13 C14 114.0(4)
O1 C13 N1 124.9(5)
O1 C13 C14 121.1(4)
C18 C14 C13 118.5(5)
C15 C14 C13 124.0(5)
C15 C14 C18 117.2(5)
C14 C18 H18 120.8
C14 C18 C17 118.5(6)
C17 C18 H18 120.8
C18 C17 H17 120.8
C16 C17 C18 118.4(6)
C16 C17 H17 120.8
N2 C16 C17 124.3(5)
N2 C16 H16 117.9
C17 C16 H16 117.9
N2 C15 Cl2 115.9(4)
N2 C15 C14 125.5(5)
C14 C15 Cl2 118.7(4)

loop_
_geom_bond_atom_site_label_1
_geom_bond_atom_site_label_2
_geom_bond_distance
Cl2 C15 1.741(6)
Cl1 C3 1.727(7)
N1 H19 0.8600
N1 C12 1.423(6)
N1 C13 1.347(6)
N2 C16 1.341(9)
N2 C15 1.318(7)
O1 C13 1.197(6)
OW1 HW1A 0.88(6)
OW1 HW1B 1.06(8)
C1 H1 0.9300
C1 C2 1.365(8)
C1 C6 1.376(7)
C2 H2 0.9300
C2 C3 1.386(9)
C3 C4 1.396(9)
C4 H4 0.9300
C4 C5 1.352(9)
C5 H5 0.9300
C5 C6 1.406(8)
C6 C7 1.478(8)
C7 C8 1.409(7)
C7 C12 1.404(8)
C8 H8 0.9300
C8 C9 1.369(9)
C9 H9 0.9300
C9 C10 1.370(10)
C10 H10 0.9300
C10 C11 1.392(8)
C11 H11 0.9300
C11 C12 1.372(7)
C13 C14 1.520(7)
C14 C18 1.392(8)
C14 C15 1.365(7)
C18 H18 0.9300
C18 C17 1.394(8)
C17 H17 0.9300
C17 C16 1.349(10)
C16 H16 0.9300

loop_
_geom_torsion_atom_site_label_1
_geom_torsion_atom_site_label_2
_geom_torsion_atom_site_label_3
_geom_torsion_atom_site_label_4
_geom_torsion
Cl1 C3 C4 C5 180.0(5)
N1 C13 C14 C18 -101.4(6)
N1 C13 C14 C15 84.2(6)
O1 C13 C14 C18 78.0(7)
O1 C13 C14 C15 -96.4(7)
C1 C2 C3 Cl1 179.3(4)
C1 C2 C3 C4 0.9(8)
C1 C6 C7 C8 115.5(6)
C1 C6 C7 C12 -62.8(7)
C2 C1 C6 C5 2.0(8)
C2 C1 C6 C7 -174.8(5)
C2 C3 C4 C5 -1.6(9)
C3 C4 C5 C6 2.6(9)
C4 C5 C6 C1 -2.7(8)
C4 C5 C6 C7 174.2(5)
C5 C6 C7 C8 -61.2(7)
C5 C6 C7 C12 120.5(6)
C6 C1 C2 C3 -1.2(8)
C6 C7 C8 C9 -179.0(5)
C6 C7 C12 N1 -2.0(7)
C6 C7 C12 C11 -179.6(5)
C7 C8 C9 C10 0.4(10)
C8 C7 C12 N1 179.7(5)
C8 C7 C12 C11 2.1(7)
C8 C9 C10 C11 -1.8(10)
C9 C10 C11 C12 3.4(9)
C10 C11 C12 N1 178.9(5)
C10 C11 C12 C7 -3.5(8)
C12 N1 C13 O1 -1.6(9)
C12 N1 C13 C14 177.8(4)
C12 C7 C8 C9 -0.5(8)
C13 N1 C12 C7 143.5(5)
C13 N1 C12 C11 -38.9(7)
C13 C14 C18 C17 -177.3(5)
C13 C14 C15 Cl2 -3.2(7)
C13 C14 C15 N2 176.5(5)
C14 C18 C17 C16 2.4(10)
C18 C14 C15 Cl2 -177.7(4)
C18 C14 C15 N2 2.0(8)
C18 C17 C16 N2 -1.7(11)
C16 N2 C15 Cl2 178.5(5)
C16 N2 C15 C14 -1.3(9)
C15 N2 C16 C17 1.1(10)
C15 C14 C18 C17 -2.5(8)
